data_4035060
loop_
_publ_author_name
'Osipyan, Angelina'
'Sapegin, Alexander'
'Novikov, Alexander S.'
'Krasavin, Mikhail'

_publ_section_title
;
 Rare Medium-Sized Rings Prepared via Hydrolytic Imidazoline Ring
 Expansion (HIRE).
;
_journal_issue 17
_journal_name_full 'The Journal of organic chemistry'
_journal_page_first 9707
_journal_page_last 9717
_journal_paper_doi 10.1021/acs.joc.8b01210
_journal_volume 83
_journal_year 2018
_chemical_formula_moiety 'C22 H18 F N3 O5 S'
_chemical_formula_sum 'C22 H18 F N3 O5 S'
_chemical_formula_weight 455.45
_space_group_crystal_system orthorhombic
_space_group_IT_number 61
_space_group_name_Hall '-P 2ac 2ab'
_space_group_name_H-M_alt 'P b c a'
_atom_sites_solution_hydrogens mixed
_atom_sites_solution_primary dual
_audit_creation_date 2018-05-08
_audit_creation_method
;
Olex2 1.2
(compiled 2018.04.26 svn.r3504 for OlexSys, GUI svn.r5492)
;
_cell_angle_alpha 90
_cell_angle_beta 90
_cell_angle_gamma 90
_cell_formula_units_Z 8
_cell_length_a 7.9586(2)
_cell_length_b 15.7174(6)
_cell_length_c 30.9471(10)
_cell_measurement_reflns_used 8536
_cell_measurement_temperature 100(2)
_cell_measurement_theta_max 71.8160
_cell_measurement_theta_min 2.7620
_cell_volume 3871.1(2)
_computing_cell_refinement 'CrysAlisPro 1.171.39.35a (Rigaku OD, 2017)'
_computing_data_collection 'CrysAlisPro 1.171.39.35a (Rigaku OD, 2017)'
_computing_data_reduction 'CrysAlisPro 1.171.39.35a (Rigaku OD, 2017)'
_computing_molecular_graphics 'Olex2 (Dolomanov et al., 2009)'
_computing_publication_material 'Olex2 (Dolomanov et al., 2009)'
_computing_structure_refinement 'ShelXL (Sheldrick, 2015)'
_computing_structure_solution 'ShelXT (Sheldrick, 2015)'
_diffrn_ambient_temperature 100(2)
_diffrn_detector 'CCD plate'
_diffrn_detector_type HyPix3000
_diffrn_measured_fraction_theta_full 1.000
_diffrn_measured_fraction_theta_max 1.000
_diffrn_measurement_details
;
List of Runs (angles in degrees, time in seconds):

  # Type    Start    End  Width  t~exp~   \w     \q     \k     \f   Frames
--------------------------------------------------------------------------
  1  \w    -70.00 -12.00   0.50    1.07    --  -41.35 140.00  84.00  116
  2  \w    -65.00 -36.00   0.50    1.07    --  -41.35 -27.00  58.00   58
  3  \w    -36.00 -11.00   0.50    1.07    --  -41.35  27.00-139.00   50
  4  \w     84.00 109.00   0.50    1.07    --   41.35  27.00-139.00   50
  5  \w      0.00  47.00   0.50    1.07    --   41.35 -27.00  58.00   94
  6  \w     40.00  67.00   0.50    1.07    --   41.35-140.00  25.00   54
  7  \w     23.00  58.00   0.50    1.07    --   41.35 -96.00 -88.00   70
  8  \w     50.00  75.00   0.50    1.07    --   41.35-129.00-161.00   50
  9  \w     81.00 106.00   0.50    4.27    --  101.00 -96.00 -88.00   50
 10  \w     46.00  72.00   0.50    4.27    --  101.00 -96.00 -88.00   52
 11  \w    101.00 126.00   0.50    4.27    --  101.00  27.00-139.00   50
 12  \w     44.00 107.00   0.50    4.27    --  101.00 -27.00  58.00  126
 13  \w    113.00 157.00   0.50    4.27    --  101.00  96.00  20.00   88
 14  \w     79.00 154.00   0.50    4.27    --  101.00 140.00  84.00  150
 15  \w   -106.00 -38.00   0.50    1.07    --  -41.35 -32.00   0.00  136
 16  \w    -69.00 -42.00   0.50    1.07    --  -41.35  96.00  20.00   54
 17  \w     52.00  95.00   0.50    1.07    --   41.35  21.00 -30.00   86
 18  \w     33.00  94.00   0.50    1.07    --   41.35  54.00-120.00  122
 19  \w     99.00 157.00   0.50    4.27    --  101.00  25.00-150.00  116
 20  \w     40.00  78.00   0.50    4.27    --  101.00 -87.00-180.00   76
 21  \w     44.00  95.00   0.50    4.27    --  101.00 -33.00 -90.00  102
 22  \w     67.00 105.00   0.50    4.27    --  101.00 -42.00-150.00   76
 23  \w     99.00 124.00   0.50    4.27    --  101.00 -87.00-180.00   50
 24  \w     42.00 119.00   0.50    4.27    --  101.00-133.00 120.00  154
 25  \w    100.00 147.00   0.50    4.27    --  101.00  25.00 -60.00   94
 26  \w     32.00  58.00   0.50    1.07    --   41.35-140.00  25.00   52
;
_diffrn_measurement_device 'four-circle diffractometer'
_diffrn_measurement_device_type 'SuperNova, Single source at offset/far, HyPix3000'
_diffrn_measurement_method '\w scans'
_diffrn_orient_matrix_type 'CrysAlisPro convention (1999,Acta A55,543-557)'
_diffrn_orient_matrix_UB_11 -0.0509503000
_diffrn_orient_matrix_UB_12 -0.0551974000
_diffrn_orient_matrix_UB_13 -0.0389588000
_diffrn_orient_matrix_UB_21 0.0424046000
_diffrn_orient_matrix_UB_22 -0.0809791000
_diffrn_orient_matrix_UB_23 0.0258928000
_diffrn_orient_matrix_UB_31 -0.1818968000
_diffrn_orient_matrix_UB_32 -0.0033787000
_diffrn_orient_matrix_UB_33 0.0169408000
_diffrn_radiation_monochromator mirror
_diffrn_radiation_probe x-ray
_diffrn_radiation_type CuK\a
_diffrn_radiation_wavelength 1.54184
_diffrn_reflns_av_R_equivalents 0.0477
_diffrn_reflns_av_unetI/netI 0.0389
_diffrn_reflns_Laue_measured_fraction_full 1.000
_diffrn_reflns_Laue_measured_fraction_max 1.000
_diffrn_reflns_limit_h_max 5
_diffrn_reflns_limit_h_min -9
_diffrn_reflns_limit_k_max 19
_diffrn_reflns_limit_k_min -19
_diffrn_reflns_limit_l_max 37
_diffrn_reflns_limit_l_min -37
_diffrn_reflns_number 14374
_diffrn_reflns_point_group_measured_fraction_full 1.000
_diffrn_reflns_point_group_measured_fraction_max 1.000
_diffrn_reflns_theta_full 67.684
_diffrn_reflns_theta_max 69.929
_diffrn_reflns_theta_min 2.856
_diffrn_source 'micro-focus sealed X-ray tube'
_diffrn_source_type 'SuperNova (Cu) X-ray Source'
_exptl_absorpt_coefficient_mu 1.963
_exptl_absorpt_correction_T_max 1.00000
_exptl_absorpt_correction_T_min 0.33804
_exptl_absorpt_correction_type multi-scan
_exptl_absorpt_process_details
;
CrysAlisPro 1.171.39.35a (Rigaku Oxford Diffraction, 2017)
Empirical absorption correction using spherical harmonics,
 implemented in SCALE3 ABSPACK scaling algorithm.
;
_exptl_crystal_colour colourless
_exptl_crystal_colour_primary colourless
_exptl_crystal_density_diffrn 1.563
_exptl_crystal_description prism
_exptl_crystal_F_000 1888
_exptl_crystal_size_max 0.18
_exptl_crystal_size_mid 0.16
_exptl_crystal_size_min 0.15
_refine_diff_density_max 0.637
_refine_diff_density_min -0.428
_refine_diff_density_rms 0.061
_refine_ls_extinction_method none
_refine_ls_goodness_of_fit_ref 1.056
_refine_ls_hydrogen_treatment mixed
_refine_ls_matrix_type full
_refine_ls_number_parameters 293
_refine_ls_number_reflns 3671
_refine_ls_number_restraints 0
_refine_ls_restrained_S_all 1.056
_refine_ls_R_factor_all 0.0424
_refine_ls_R_factor_gt 0.0390
_refine_ls_shift/su_max 0.001
_refine_ls_shift/su_mean 0.000
_refine_ls_structure_factor_coef Fsqd
_refine_ls_weighting_details 'w=1/[\s^2^(Fo^2^)+(0.0538P)^2^+2.5772P] where P=(Fo^2^+2Fc^2^)/3'
_refine_ls_weighting_scheme calc
_refine_ls_wR_factor_gt 0.1035
_refine_ls_wR_factor_ref 0.1060
_reflns_Friedel_coverage 0.000
_reflns_number_gt 3286
_reflns_number_total 3671
_reflns_threshold_expression 'I > 2\s(I)'
_cod_data_source_file jo8b01210_si_005.cif
_cod_data_source_block sav632
_cod_database_code 4035060
_shelx_shelxl_version_number 2014/7
_chemical_oxdiff_formula 'C20 N3 F1 S1 O6'
_shelx_space_group_comment
;
The symmetry employed for this shelxl refinement is uniquely defined
by the following loop, which should always be used as a source of
symmetry information in preference to the above space-group names.
They are only intended as comments.
;
_shelx_estimated_absorpt_t_max 0.757
_shelx_estimated_absorpt_t_min 0.719
_reflns_odcompleteness_completeness 99.84
_reflns_odcompleteness_iscentric 1
_reflns_odcompleteness_theta 70.93
_olex2_refinement_description
;
1. Fixed Uiso
 At 1.2 times of:
  All C(H) groups, All C(H,H) groups
2.a Secondary CH2 refined with riding coordinates:
 C2(H2A,H2B), C1(H1A,H1B), C8(H8A,H8B)
2.b Aromatic/amide H refined with riding coordinates:
 C15(H15), C16(H16), C18(H18), C19(H19), C20(H20), C21(H21), C14(H14),
 C11(H11), C12(H12), C22(H22), C13(H13)
;
_olex2_submission_special_instructions 'No special instructions were received'
_oxdiff_exptl_absorpt_empirical_details
;
Empirical correction (ABSPACK) includes:
- Absorption correction using spherical harmonics
- Frame scaling
;
_oxdiff_exptl_absorpt_empirical_full_max 1.895
_oxdiff_exptl_absorpt_empirical_full_min 0.465

loop_
_space_group_symop_operation_xyz
'x, y, z'
'-x+1/2, -y, z+1/2'
'-x, y+1/2, -z+1/2'
'x+1/2, -y+1/2, -z'
'-x, -y, -z'
'x-1/2, y, -z-1/2'
'x, -y-1/2, z-1/2'
'-x-1/2, y-1/2, z'

loop_
_atom_site_label
_atom_site_type_symbol
_atom_site_fract_x
_atom_site_fract_y
_atom_site_fract_z
_atom_site_U_iso_or_equiv
_atom_site_adp_type
_atom_site_occupancy
_atom_site_site_symmetry_order
_atom_site_calc_flag
_atom_site_refinement_flags_posn
S1 S 0.59869(5) 0.69256(2) 0.54473(2) 0.01164(13) Uani 1 1 d .
F1 F 0.47311(15) 0.58728(8) 0.75106(4) 0.0295(3) Uani 1 1 d .
O2 O 0.62708(15) 0.76720(8) 0.51862(4) 0.0167(3) Uani 1 1 d .
O1 O 0.43053(14) 0.67649(8) 0.56046(4) 0.0150(3) Uani 1 1 d .
O3 O 0.42065(16) 0.69844(8) 0.65783(4) 0.0196(3) Uani 1 1 d .
O4 O 1.00928(17) 0.50021(10) 0.40262(4) 0.0259(3) Uani 1 1 d .
N2 N 0.55081(18) 0.50790(9) 0.56724(5) 0.0137(3) Uani 1 1 d .
N1 N 0.50157(17) 0.55910(10) 0.65396(4) 0.0150(3) Uani 1 1 d .
O5 O 0.9234(2) 0.63109(9) 0.39962(5) 0.0334(4) Uani 1 1 d .
N3 N 0.92974(18) 0.56127(10) 0.41751(5) 0.0180(3) Uani 1 1 d .
C15 C 0.7397(2) 0.45319(11) 0.51251(5) 0.0143(3) Uani 1 1 d .
H15 H 0.7356 0.3978 0.5248 0.017 Uiso 1 1 calc R
C16 C 0.8301(2) 0.46684(11) 0.47528(5) 0.0153(3) Uani 1 1 d .
H16 H 0.8871 0.4209 0.4617 0.018 Uiso 1 1 calc R
C9 C 0.3649(2) 0.47227(12) 0.71111(6) 0.0177(4) Uani 1 1 d .
C17 C 0.8378(2) 0.54850(12) 0.45746(5) 0.0144(4) Uani 1 1 d .
C7 C 0.5252(2) 0.64461(12) 0.64796(5) 0.0149(3) Uani 1 1 d .
C4 C 0.6712(2) 0.60372(11) 0.51486(5) 0.0127(3) Uani 1 1 d .
C18 C 0.7619(2) 0.61779(11) 0.47715(5) 0.0134(3) Uani 1 1 d .
H18 H 0.7715 0.6733 0.4652 0.016 Uiso 1 1 calc R
C3 C 0.6530(2) 0.52061(11) 0.53272(5) 0.0121(3) Uani 1 1 d .
C2 C 0.5748(2) 0.44543(11) 0.60135(6) 0.0160(4) Uani 1 1 d .
H2A H 0.6648 0.4051 0.5932 0.019 Uiso 1 1 calc R
H2B H 0.4699 0.4128 0.6059 0.019 Uiso 1 1 calc R
C5 C 0.7405(2) 0.69508(10) 0.58943(5) 0.0129(3) Uani 1 1 d .
C1 C 0.6232(2) 0.49255(11) 0.64281(5) 0.0155(3) Uani 1 1 d .
H1A H 0.6304 0.4513 0.6669 0.019 Uiso 1 1 calc R
H1B H 0.7355 0.5186 0.6391 0.019 Uiso 1 1 calc R
C10 C 0.4265(2) 0.50400(12) 0.74981(6) 0.0204(4) Uani 1 1 d .
C19 C 0.9054(2) 0.71918(11) 0.57902(6) 0.0151(3) Uani 1 1 d .
H19 H 0.9327 0.7341 0.5501 0.018 Uiso 1 1 calc R
C20 C 1.0288(2) 0.72135(11) 0.61071(6) 0.0182(4) Uani 1 1 d .
H20 H 1.1409 0.7366 0.6036 0.022 Uiso 1 1 calc R
C6 C 0.6977(2) 0.67131(11) 0.63171(5) 0.0148(3) Uani 1 1 d .
C21 C 0.9861(2) 0.70093(12) 0.65296(6) 0.0185(4) Uani 1 1 d .
H21 H 1.0690 0.7036 0.6750 0.022 Uiso 1 1 calc R
C14 C 0.3222(2) 0.38631(13) 0.71033(6) 0.0225(4) Uani 1 1 d .
H14 H 0.2812 0.3618 0.6843 0.027 Uiso 1 1 calc R
C11 C 0.4423(2) 0.45585(15) 0.78681(6) 0.0264(4) Uani 1 1 d .
H11 H 0.4823 0.4806 0.8129 0.032 Uiso 1 1 calc R
C12 C 0.3984(2) 0.37006(15) 0.78520(7) 0.0301(5) Uani 1 1 d .
H12 H 0.4096 0.3354 0.8102 0.036 Uiso 1 1 calc R
C22 C 0.8232(2) 0.67659(12) 0.66322(6) 0.0179(4) Uani 1 1 d .
H22 H 0.7964 0.6632 0.6923 0.021 Uiso 1 1 calc R
C8 C 0.3408(2) 0.52960(12) 0.67260(6) 0.0177(4) Uani 1 1 d .
H8A H 0.2767 0.4986 0.6502 0.021 Uiso 1 1 calc R
H8B H 0.2735 0.5797 0.6814 0.021 Uiso 1 1 calc R
C13 C 0.3383(3) 0.33560(14) 0.74700(7) 0.0293(5) Uani 1 1 d .
H13 H 0.3080 0.2772 0.7458 0.035 Uiso 1 1 calc R
H2 H 0.482(3) 0.5492(15) 0.5741(7) 0.019(5) Uiso 1 1 d .

loop_
_atom_site_aniso_label
_atom_site_aniso_U_11
_atom_site_aniso_U_22
_atom_site_aniso_U_33
_atom_site_aniso_U_23
_atom_site_aniso_U_13
_atom_site_aniso_U_12
S1 0.0132(2) 0.0100(2) 0.0117(2) -0.00028(14) -0.00134(14) 0.00030(14)
F1 0.0328(6) 0.0317(6) 0.0241(6) -0.0063(5) 0.0034(5) -0.0062(5)
O2 0.0210(6) 0.0121(6) 0.0169(6) 0.0015(5) -0.0009(5) 0.0003(5)
O1 0.0132(6) 0.0156(6) 0.0163(6) -0.0004(5) 0.0003(5) 0.0009(5)
O3 0.0199(6) 0.0199(7) 0.0190(6) -0.0002(5) 0.0025(5) 0.0046(5)
O4 0.0233(7) 0.0324(8) 0.0218(7) -0.0052(6) 0.0070(5) 0.0053(6)
N2 0.0157(7) 0.0119(7) 0.0134(7) 0.0013(5) 0.0017(5) 0.0022(6)
N1 0.0126(7) 0.0184(7) 0.0139(7) 0.0015(6) 0.0020(5) 0.0013(6)
O5 0.0538(10) 0.0246(8) 0.0218(7) 0.0026(6) 0.0151(7) -0.0012(7)
N3 0.0159(7) 0.0241(8) 0.0140(7) -0.0034(6) -0.0001(6) -0.0025(6)
C15 0.0149(8) 0.0130(8) 0.0150(8) -0.0008(6) -0.0026(6) 0.0003(7)
C16 0.0123(8) 0.0168(8) 0.0170(8) -0.0047(7) -0.0030(6) 0.0027(6)
C9 0.0141(7) 0.0232(9) 0.0159(8) 0.0015(7) 0.0047(7) 0.0023(7)
C17 0.0119(8) 0.0206(9) 0.0108(8) -0.0023(6) -0.0014(6) -0.0014(7)
C7 0.0164(8) 0.0200(9) 0.0084(7) -0.0003(6) -0.0007(6) 0.0013(7)
C4 0.0124(7) 0.0135(8) 0.0123(8) -0.0023(6) -0.0021(6) 0.0012(6)
C18 0.0129(7) 0.0152(8) 0.0121(8) 0.0001(6) -0.0029(6) -0.0024(6)
C3 0.0110(7) 0.0137(8) 0.0116(8) -0.0002(6) -0.0034(6) -0.0010(6)
C2 0.0183(8) 0.0131(8) 0.0166(8) 0.0027(7) 0.0014(6) 0.0002(7)
C5 0.0150(8) 0.0099(7) 0.0137(8) -0.0014(6) -0.0015(6) 0.0003(6)
C1 0.0151(8) 0.0175(8) 0.0139(8) 0.0024(7) 0.0012(6) 0.0030(7)
C10 0.0154(8) 0.0269(10) 0.0187(9) 0.0002(8) 0.0050(7) 0.0004(7)
C19 0.0162(8) 0.0124(8) 0.0166(8) 0.0000(7) 0.0003(6) -0.0009(6)
C20 0.0138(8) 0.0145(8) 0.0265(9) -0.0017(7) -0.0012(7) -0.0006(7)
C6 0.0160(8) 0.0137(8) 0.0145(8) -0.0014(6) 0.0007(6) 0.0008(7)
C21 0.0185(9) 0.0160(8) 0.0208(9) -0.0034(7) -0.0061(7) 0.0005(7)
C14 0.0212(9) 0.0248(10) 0.0217(9) 0.0000(8) 0.0055(7) 0.0026(8)
C11 0.0164(8) 0.0471(13) 0.0156(9) 0.0037(8) 0.0040(7) 0.0040(9)
C12 0.0250(10) 0.0393(12) 0.0259(10) 0.0155(9) 0.0091(8) 0.0092(9)
C22 0.0209(9) 0.0190(9) 0.0137(8) -0.0005(7) -0.0016(7) 0.0019(7)
C8 0.0126(8) 0.0238(9) 0.0167(8) 0.0024(7) 0.0027(7) -0.0004(7)
C13 0.0309(11) 0.0237(10) 0.0333(11) 0.0083(9) 0.0125(9) 0.0051(8)

loop_
_atom_type_symbol
_atom_type_description
_atom_type_scat_dispersion_real
_atom_type_scat_dispersion_imag
_atom_type_scat_source
C C 0.0181 0.0091 'International Tables Vol C Tables 4.2.6.8 and 6.1.1.4'
H H 0.0000 0.0000 'International Tables Vol C Tables 4.2.6.8 and 6.1.1.4'
F F 0.0727 0.0534 'International Tables Vol C Tables 4.2.6.8 and 6.1.1.4'
N N 0.0311 0.0180 'International Tables Vol C Tables 4.2.6.8 and 6.1.1.4'
O O 0.0492 0.0322 'International Tables Vol C Tables 4.2.6.8 and 6.1.1.4'
S S 0.3331 0.5567 'International Tables Vol C Tables 4.2.6.8 and 6.1.1.4'

loop_
_geom_angle_atom_site_label_1
_geom_angle_atom_site_label_2
_geom_angle_atom_site_label_3
_geom_angle
O2 S1 O1 118.40(7)
O2 S1 C4 107.32(8)
O2 S1 C5 108.48(8)
O1 S1 C4 109.84(8)
O1 S1 C5 109.15(7)
C4 S1 C5 102.47(8)
C3 N2 C2 126.30(15)
C3 N2 H2 117.2(15)
C2 N2 H2 114.0(14)
C7 N1 C1 125.26(14)
C7 N1 C8 118.66(14)
C1 N1 C8 116.07(14)
O4 N3 C17 117.89(15)
O5 N3 O4 123.00(15)
O5 N3 C17 119.10(15)
C16 C15 H15 119.7
C16 C15 C3 120.68(16)
C3 C15 H15 119.7
C15 C16 H16 120.1
C15 C16 C17 119.78(16)
C17 C16 H16 120.1
C10 C9 C14 116.74(17)
C10 C9 C8 120.88(17)
C14 C9 C8 122.34(17)
C16 C17 N3 119.04(15)
C18 C17 N3 119.05(16)
C18 C17 C16 121.91(15)
O3 C7 N1 123.38(16)
O3 C7 C6 120.33(16)
N1 C7 C6 116.08(15)
C18 C4 S1 118.82(13)
C18 C4 C3 121.60(15)
C3 C4 S1 119.13(12)
C17 C18 C4 118.05(15)
C17 C18 H18 121.0
C4 C18 H18 121.0
N2 C3 C15 122.10(15)
N2 C3 C4 120.06(15)
C15 C3 C4 117.81(15)
N2 C2 H2A 110.0
N2 C2 H2B 110.0
N2 C2 C1 108.35(14)
H2A C2 H2B 108.4
C1 C2 H2A 110.0
C1 C2 H2B 110.0
C19 C5 S1 114.78(13)
C6 C5 S1 124.27(13)
C6 C5 C19 120.88(15)
N1 C1 C2 112.12(14)
N1 C1 H1A 109.2
N1 C1 H1B 109.2
C2 C1 H1A 109.2
C2 C1 H1B 109.2
H1A C1 H1B 107.9
F1 C10 C9 117.81(17)
F1 C10 C11 118.67(18)
C11 C10 C9 123.52(19)
C5 C19 H19 119.8
C20 C19 C5 120.40(16)
C20 C19 H19 119.8
C19 C20 H20 120.4
C19 C20 C21 119.10(16)
C21 C20 H20 120.4
C5 C6 C7 126.96(15)
C22 C6 C7 115.49(15)
C22 C6 C5 117.46(16)
C20 C21 H21 119.7
C20 C21 C22 120.50(16)
C22 C21 H21 119.7
C9 C14 H14 119.4
C13 C14 C9 121.20(19)
C13 C14 H14 119.4
C10 C11 H11 120.7
C10 C11 C12 118.60(19)
C12 C11 H11 120.7
C11 C12 H12 120.2
C13 C12 C11 119.68(19)
C13 C12 H12 120.2
C6 C22 H22 119.2
C21 C22 C6 121.58(16)
C21 C22 H22 119.2
N1 C8 C9 112.69(14)
N1 C8 H8A 109.1
N1 C8 H8B 109.1
C9 C8 H8A 109.1
C9 C8 H8B 109.1
H8A C8 H8B 107.8
C14 C13 H13 119.9
C12 C13 C14 120.2(2)
C12 C13 H13 119.9

loop_
_geom_bond_atom_site_label_1
_geom_bond_atom_site_label_2
_geom_bond_distance
S1 O2 1.4425(12)
S1 O1 1.4464(12)
S1 C4 1.7711(17)
S1 C5 1.7857(17)
F1 C10 1.361(2)
O3 C7 1.226(2)
O4 N3 1.239(2)
N2 C3 1.357(2)
N2 C2 1.454(2)
N2 H2 0.88(2)
N1 C7 1.370(2)
N1 C1 1.466(2)
N1 C8 1.479(2)
O5 N3 1.230(2)
N3 C17 1.451(2)
C15 H15 0.9500
C15 C16 1.375(2)
C15 C3 1.411(2)
C16 H16 0.9500
C16 C17 1.398(3)
C9 C10 1.387(3)
C9 C14 1.393(3)
C9 C8 1.506(2)
C17 C18 1.387(2)
C7 C6 1.521(2)
C4 C18 1.390(2)
C4 C3 1.426(2)
C18 H18 0.9500
C2 H2A 0.9900
C2 H2B 0.9900
C2 C1 1.531(2)
C5 C19 1.403(2)
C5 C6 1.403(2)
C1 H1A 0.9900
C1 H1B 0.9900
C10 C11 1.378(3)
C19 H19 0.9500
C19 C20 1.388(2)
C20 H20 0.9500
C20 C21 1.388(3)
C6 C22 1.398(2)
C21 H21 0.9500
C21 C22 1.389(3)
C14 H14 0.9500
C14 C13 1.393(3)
C11 H11 0.9500
C11 C12 1.394(3)
C12 H12 0.9500
C12 C13 1.385(3)
C22 H22 0.9500
C8 H8A 0.9900
C8 H8B 0.9900
C13 H13 0.9500
